data_7039178
loop_
_publ_author_name
'Pandey, Souvik'
'Andrews, Alex P.'
'Venugopal, Ajay'

_publ_section_title
;
 Manifestation of helicity in one-dimensional iodobismuthate.
;
_journal_issue 21
_journal_name_full 'Dalton transactions (Cambridge, England : 2003)'
_journal_page_first 8705
_journal_page_last 8707
_journal_paper_doi 10.1039/c6dt01032f
_journal_volume 45
_journal_year 2016
_chemical_formula_moiety 'Bi I4, C12 H20 N '
_chemical_formula_sum 'C12 H20 Bi I4 N'
_chemical_formula_weight 894.87
_chemical_name_systematic '2,6 diisopropylanilinium tetraiodobismuthate'
_space_group_crystal_system orthorhombic
_space_group_IT_number 20
_space_group_name_Hall 'C 2c 2'
_space_group_name_H-M_alt 'C 2 2 21'
_symmetry_space_group_name_Hall 'C 2c 2'
_symmetry_space_group_name_H-M 'C 2 2 21'
_atom_sites_solution_hydrogens geom
_audit_creation_method SHELXL-2014
_audit_update_record
;
2016-03-16 deposited with the CCDC.
2016-04-29 downloaded from the CCDC.
;
_cell_angle_alpha 90
_cell_angle_beta 90
_cell_angle_gamma 90
_cell_formula_units_Z 8
_cell_length_a 17.363(2)
_cell_length_b 24.704(3)
_cell_length_c 9.8942(10)
_cell_measurement_reflns_used 3021
_cell_measurement_temperature 296(2)
_cell_measurement_theta_max 23.51
_cell_measurement_theta_min 2.51
_cell_volume 4244.0(8)
_computing_cell_refinement 'Bruker SAINT'
_computing_data_collection 'Bruker APEX2'
_computing_data_reduction 'Bruker SAINT'
_computing_molecular_graphics 'Bruker SHELXTL'
_computing_publication_material 'Bruker SHELXTL'
_computing_structure_refinement 'SHELXL-2014 (Sheldrick, 2014)'
_computing_structure_solution 'SHELXL-2014 (Sheldrick, 2014)'
_diffrn_ambient_temperature 296(2)
_diffrn_detector_area_resol_mean 0
_diffrn_measured_fraction_theta_full 0.996
_diffrn_measured_fraction_theta_max 0.997
_diffrn_measurement_device_type 'Bruker APEX-II CCD'
_diffrn_measurement_method '\f and \w scans'
_diffrn_radiation_type MoK\a
_diffrn_radiation_wavelength 0.71073
_diffrn_reflns_av_R_equivalents 0.0276
_diffrn_reflns_av_unetI/netI 0.0628
_diffrn_reflns_Laue_measured_fraction_full 0.996
_diffrn_reflns_Laue_measured_fraction_max 0.997
_diffrn_reflns_limit_h_max 20
_diffrn_reflns_limit_h_min -18
_diffrn_reflns_limit_k_max 26
_diffrn_reflns_limit_k_min -29
_diffrn_reflns_limit_l_max 11
_diffrn_reflns_limit_l_min -11
_diffrn_reflns_number 9045
_diffrn_reflns_point_group_measured_fraction_full 0.996
_diffrn_reflns_point_group_measured_fraction_max 0.998
_diffrn_reflns_theta_full 25.242
_diffrn_reflns_theta_max 25.000
_diffrn_reflns_theta_min 2.638
_diffrn_source 'sealed tube'
_exptl_absorpt_coefficient_mu 14.117
_exptl_absorpt_correction_T_max 0.333
_exptl_absorpt_correction_T_min 0.226
_exptl_absorpt_correction_type multi-scan
_exptl_absorpt_process_details SADABS
_exptl_crystal_colour red
_exptl_crystal_density_diffrn 2.801
_exptl_crystal_density_meas 2.801
_exptl_crystal_density_method NONE
_exptl_crystal_description needle
_exptl_crystal_F_000 3152
_exptl_crystal_size_max 0.150
_exptl_crystal_size_mid 0.100
_exptl_crystal_size_min 0.100
_refine_diff_density_max 1.362
_refine_diff_density_min -0.564
_refine_diff_density_rms 0.114
_refine_ls_abs_structure_details
;
 Refined as an inversion twin.
;
_refine_ls_abs_structure_Flack 0.059(7)
_refine_ls_extinction_method none
_refine_ls_goodness_of_fit_ref 0.873
_refine_ls_hydrogen_treatment constr
_refine_ls_matrix_type full
_refine_ls_number_parameters 169
_refine_ls_number_reflns 3730
_refine_ls_number_restraints 7
_refine_ls_restrained_S_all 0.872
_refine_ls_R_factor_all 0.0435
_refine_ls_R_factor_gt 0.0280
_refine_ls_shift/su_max 0.001
_refine_ls_shift/su_mean 0.000
_refine_ls_structure_factor_coef Fsqd
_refine_ls_weighting_details 'w=1/[\s^2^(Fo^2^)] where P=(Fo^2^+2Fc^2^)/3'
_refine_ls_weighting_scheme calc
_refine_ls_wR_factor_gt 0.0557
_refine_ls_wR_factor_ref 0.0606
_reflns_Friedel_coverage 0.784
_reflns_Friedel_fraction_full 0.996
_reflns_Friedel_fraction_max 0.999
_reflns_number_gt 2991
_reflns_number_total 3730
_reflns_threshold_expression 'I > 2\s(I)'
_cod_data_source_file c6dt01032f2.cif
_cod_data_source_block 1
_cod_depositor_comments 'Adding full bibliography for 7039178--7039181.cif.'
_cod_original_cell_volume 4244.0(9)
_cod_database_code 7039178
_shelx_space_group_comment
;
The symmetry employed for this shelxl refinement is uniquely defined
by the following loop, which should always be used as a source of
symmetry information in preference to the above space-group names.
They are only intended as comments.
;
_shelx_estimated_absorpt_t_min 0.226
_shelx_estimated_absorpt_t_max 0.333
_shelxl_version_number 2014-3

loop_
_space_group_symop_operation_xyz
'x, y, z'
'x, -y, -z'
'-x, y, -z+1/2'
'-x, -y, z+1/2'
'x+1/2, y+1/2, z'
'x+1/2, -y+1/2, -z'
'-x+1/2, y+1/2, -z+1/2'
'-x+1/2, -y+1/2, z+1/2'

loop_
_atom_site_label
_atom_site_type_symbol
_atom_site_fract_x
_atom_site_fract_y
_atom_site_fract_z
_atom_site_U_iso_or_equiv
_atom_site_adp_type
_atom_site_occupancy
_atom_site_site_symmetry_order
_atom_site_calc_flag
_atom_site_refinement_flags_posn
_atom_site_refinement_flags_adp
_atom_site_refinement_flags_occupancy
C1 C 0.3401(10) 0.0000 0.5000 0.047(5) Uani 1 2 d S T P
C2 C 0.3750(9) 0.0442(5) 0.5496(13) 0.063(4) Uani 1 1 d D . .
C3 C 0.4583(10) 0.0436(8) 0.547(2) 0.116(8) Uani 1 1 d . . .
H3 H 0.4855 0.0736 0.5779 0.140 Uiso 1 1 calc R U .
C4 C 0.4969(19) 0.0000 0.5000 0.17(2) Uani 1 2 d S T P
H4 H 0.5505 0.0000 0.5000 0.203 Uiso 1 2 calc R U P
C5 C 0.3362(9) 0.0948(5) 0.6064(15) 0.085(5) Uani 1 1 d D . .
H5 H 0.2814 0.0919 0.5838 0.102 Uiso 1 1 calc DR U .
C6 C 0.3410(11) 0.0965(8) 0.7580(16) 0.113(7) Uani 1 1 d D . .
H6A H 0.3228 0.0628 0.7944 0.169 Uiso 1 1 calc R U .
H6B H 0.3935 0.1021 0.7849 0.169 Uiso 1 1 calc R U .
H6C H 0.3098 0.1256 0.7915 0.169 Uiso 1 1 calc R U .
C7 C 0.3646(12) 0.1476(6) 0.544(2) 0.139(9) Uani 1 1 d D . .
H7A H 0.3608 0.1453 0.4469 0.208 Uiso 1 1 calc R U .
H7B H 0.3335 0.1771 0.5754 0.208 Uiso 1 1 calc R U .
H7C H 0.4173 0.1536 0.5688 0.208 Uiso 1 1 calc R U .
C8 C 0.5000 0.2608(7) 0.2500 0.048(5) Uani 1 2 d S T P
C9 C 0.4469(8) 0.2338(6) 0.1708(14) 0.061(4) Uani 1 1 d D . .
C10 C 0.4495(10) 0.1775(6) 0.1687(18) 0.078(5) Uani 1 1 d . . .
H10 H 0.4168 0.1582 0.1119 0.093 Uiso 1 1 calc R U .
C11 C 0.5000 0.1506(10) 0.2500 0.100(9) Uani 1 2 d S T P
H11 H 0.5000 0.1130 0.2500 0.120 Uiso 1 2 calc R U P
C12 C 0.3882(10) 0.2643(6) 0.0852(16) 0.092(5) Uani 1 1 d D . .
H12 H 0.4110 0.2993 0.0613 0.110 Uiso 1 1 calc R U .
C13 C 0.3171(10) 0.2757(10) 0.169(2) 0.161(11) Uani 1 1 d D . .
H13A H 0.3317 0.2933 0.2512 0.241 Uiso 1 1 calc R U .
H13B H 0.2830 0.2988 0.1186 0.241 Uiso 1 1 calc R U .
H13C H 0.2915 0.2423 0.1889 0.241 Uiso 1 1 calc R U .
C14 C 0.3651(13) 0.2365(10) -0.0456(17) 0.183(13) Uani 1 1 d D . .
H14A H 0.4103 0.2293 -0.0986 0.275 Uiso 1 1 calc R U .
H14B H 0.3395 0.2031 -0.0253 0.275 Uiso 1 1 calc R U .
H14C H 0.3310 0.2596 -0.0957 0.275 Uiso 1 1 calc R U .
N1 N 0.2548(9) 0.0000 0.5000 0.062(5) Uani 1 2 d S T P
H1A H 0.2377 0.0218 0.5651 0.092 Uiso 0.5 1 calc DR U P
H1B H 0.2377 -0.0335 0.5145 0.092 Uiso 0.5 1 calc R U P
H1C H 0.2377 0.0117 0.4204 0.092 Uiso 0.5 1 calc R U P
N2 N 0.5000 0.3201(6) 0.2500 0.068(5) Uani 1 2 d S T P
H2A H 0.4616 0.3321 0.3014 0.101 Uiso 0.5 1 calc R U P
H2B H 0.4939 0.3321 0.1659 0.101 Uiso 0.5 1 calc R U P
H2C H 0.5446 0.3321 0.2827 0.101 Uiso 0.5 1 calc R U P
I1 I 0.11831(6) 0.05606(3) 0.81793(8) 0.0553(2) Uani 1 1 d . . .
I2 I 0.10739(7) 0.19396(4) 1.07463(11) 0.0788(3) Uani 1 1 d . . .
I3 I 0.27636(6) 0.07386(5) 1.16911(12) 0.0828(4) Uani 1 1 d . . .
I4 I 0.08062(5) 0.08407(4) 1.42865(8) 0.0564(3) Uani 1 1 d . . .
Bi3 Bi 0.11181(3) 0.07891(2) 1.12243(4) 0.04739(14) Uani 1 1 d . . .

loop_
_atom_site_aniso_label
_atom_site_aniso_U_11
_atom_site_aniso_U_22
_atom_site_aniso_U_33
_atom_site_aniso_U_23
_atom_site_aniso_U_13
_atom_site_aniso_U_12
C1 0.030(11) 0.040(13) 0.069(13) -0.007(10) 0.000 0.000
C2 0.065(11) 0.060(10) 0.063(9) -0.001(7) 0.013(8) 0.016(9)
C3 0.057(13) 0.091(16) 0.20(2) -0.033(15) -0.026(13) -0.005(11)
C4 0.10(3) 0.11(3) 0.30(6) -0.11(3) 0.000 0.000
C5 0.076(12) 0.072(12) 0.106(14) -0.026(10) 0.008(10) -0.002(9)
C6 0.120(17) 0.125(17) 0.093(15) -0.008(13) 0.012(12) 0.007(13)
C7 0.18(2) 0.055(13) 0.18(2) 0.006(13) 0.067(19) 0.022(14)
C8 0.041(13) 0.048(12) 0.054(12) 0.000 0.017(10) 0.000
C9 0.053(10) 0.060(10) 0.070(9) 0.012(8) 0.011(8) -0.006(8)
C10 0.079(12) 0.053(11) 0.101(13) 0.005(9) 0.003(10) -0.017(9)
C11 0.12(3) 0.050(16) 0.13(3) 0.000 0.03(2) 0.000
C12 0.074(12) 0.080(12) 0.121(15) 0.005(11) -0.018(13) -0.006(11)
C13 0.083(17) 0.23(3) 0.17(2) -0.04(2) -0.047(16) 0.050(18)
C14 0.21(3) 0.26(3) 0.084(16) 0.055(19) -0.057(18) -0.07(3)
N1 0.073(13) 0.033(10) 0.079(12) 0.000(8) 0.000 0.000
N2 0.067(13) 0.040(10) 0.096(14) 0.000 -0.011(10) 0.000
I1 0.0754(6) 0.0539(5) 0.0367(4) 0.0022(4) 0.0011(5) 0.0118(5)
I2 0.1076(9) 0.0445(5) 0.0841(7) 0.0065(5) -0.0187(7) -0.0121(6)
I3 0.0602(7) 0.0936(9) 0.0946(8) 0.0218(7) -0.0123(6) -0.0182(6)
I4 0.0720(6) 0.0612(6) 0.0361(4) -0.0028(4) -0.0032(4) 0.0122(5)
Bi3 0.0603(3) 0.0450(3) 0.0368(2) 0.0013(2) -0.0025(2) -0.0051(3)

loop_
_atom_type_symbol
_atom_type_description
_atom_type_scat_dispersion_real
_atom_type_scat_dispersion_imag
_atom_type_scat_source
C C 0.0033 0.0016 'International Tables Vol C Tables 4.2.6.8 and 6.1.1.4'
H H 0.0000 0.0000 'International Tables Vol C Tables 4.2.6.8 and 6.1.1.4'
N N 0.0061 0.0033 'International Tables Vol C Tables 4.2.6.8 and 6.1.1.4'
I I -0.4742 1.8119 'International Tables Vol C Tables 4.2.6.8 and 6.1.1.4'
Bi Bi -4.1077 10.2566 'International Tables Vol C Tables 4.2.6.8 and 6.1.1.4'

loop_
_geom_angle_atom_site_label_1
_geom_angle_atom_site_label_2
_geom_angle_atom_site_label_3
_geom_angle
_geom_angle_site_symmetry_1
_geom_angle_site_symmetry_3
C2 C1 C2 126.2(18) 2_556 .
C2 C1 N1 116.9(9) 2_556 .
C2 C1 N1 116.9(9) . .
C1 C2 C3 116.0(14) . .
C1 C2 C5 126.9(14) . .
C3 C2 C5 117.1(15) . .
C4 C3 C2 121(2) . .
C4 C3 H3 119.7 . .
C2 C3 H3 119.7 . .
C3 C4 C3 121(3) . 2_556
C3 C4 H4 119.7 . .
C3 C4 H4 119.7 2_556 .
C6 C5 C7 111.4(14) . .
C6 C5 C2 111.4(13) . .
C7 C5 C2 114.0(12) . .
C6 C5 H5 106.5 . .
C7 C5 H5 106.5 . .
C2 C5 H5 106.5 . .
C5 C6 H6A 109.5 . .
C5 C6 H6B 109.5 . .
H6A C6 H6B 109.5 . .
C5 C6 H6C 109.5 . .
H6A C6 H6C 109.5 . .
H6B C6 H6C 109.5 . .
C5 C7 H7A 109.5 . .
C5 C7 H7B 109.5 . .
H7A C7 H7B 109.5 . .
C5 C7 H7C 109.5 . .
H7A C7 H7C 109.5 . .
H7B C7 H7C 109.5 . .
C9 C8 C9 122.3(18) 3_655 .
C9 C8 N2 118.9(9) 3_655 .
C9 C8 N2 118.9(9) . .
C8 C9 C10 118.0(15) . .
C8 C9 C12 121.5(13) . .
C10 C9 C12 120.5(14) . .
C11 C10 C9 119.9(18) . .
C11 C10 H10 120.0 . .
C9 C10 H10 120.0 . .
C10 C11 C10 122(2) . 3_655
C10 C11 H11 119.2 . .
C10 C11 H11 119.2 3_655 .
C13 C12 C14 109.5(16) . .
C13 C12 C9 109.6(14) . .
C14 C12 C9 115.2(15) . .
C13 C12 H12 107.4 . .
C14 C12 H12 107.4 . .
C9 C12 H12 107.4 . .
C12 C13 H13A 109.5 . .
C12 C13 H13B 109.5 . .
H13A C13 H13B 109.5 . .
C12 C13 H13C 109.5 . .
H13A C13 H13C 109.5 . .
H13B C13 H13C 109.5 . .
C12 C14 H14A 109.5 . .
C12 C14 H14B 109.5 . .
H14A C14 H14B 109.5 . .
C12 C14 H14C 109.5 . .
H14A C14 H14C 109.5 . .
H14B C14 H14C 109.5 . .
C1 N1 H1A 109.5 . .
C1 N1 H1B 109.5 . .
H1A N1 H1B 109.5 . .
C1 N1 H1C 109.5 . .
H1A N1 H1C 109.5 . .
H1B N1 H1C 109.5 . .
C8 N2 H2A 109.5 . .
C8 N2 H2B 109.5 . .
H2A N2 H2B 109.5 . .
C8 N2 H2C 109.5 . .
H2A N2 H2C 109.5 . .
H2B N2 H2C 109.5 . .
Bi3 I1 Bi3 90.50(2) . 2_557
Bi3 I4 Bi3 91.44(2) . 3_557
I2 Bi3 I3 95.44(3) . .
I2 Bi3 I1 91.22(3) . .
I3 Bi3 I1 96.45(3) . .
I2 Bi3 I4 96.65(3) . .
I3 Bi3 I4 91.05(3) . .
I1 Bi3 I4 168.57(3) . .
I2 Bi3 I4 84.95(3) . 3_557
I3 Bi3 I4 179.34(3) . 3_557
I1 Bi3 I4 84.06(3) . 3_557
I4 Bi3 I4 88.38(2) . 3_557
I2 Bi3 I1 179.30(3) . 2_557
I3 Bi3 I1 84.09(3) . 2_557
I1 Bi3 I1 89.36(2) . 2_557
I4 Bi3 I1 82.84(2) . 2_557
I4 Bi3 I1 95.51(3) 3_557 2_557

loop_
_geom_bond_atom_site_label_1
_geom_bond_atom_site_label_2
_geom_bond_distance
_geom_bond_site_symmetry_2
C1 C2 1.341(16) 2_556
C1 C2 1.341(16) .
C1 N1 1.48(2) .
C2 C3 1.446(19) .
C2 C5 1.529(11) .
C3 C4 1.35(2) .
C3 H3 0.9300 .
C4 C3 1.35(2) 2_556
C4 H4 0.9300 .
C5 C6 1.503(12) .
C5 C7 1.527(12) .
C5 H5 0.9800 .
C6 H6A 0.9600 .
C6 H6B 0.9600 .
C6 H6C 0.9600 .
C7 H7A 0.9600 .
C7 H7B 0.9600 .
C7 H7C 0.9600 .
C8 C9 1.381(16) 3_655
C8 C9 1.381(16) .
C8 N2 1.47(2) .
C9 C10 1.391(19) .
C9 C12 1.526(11) .
C10 C11 1.362(18) .
C10 H10 0.9300 .
C11 C10 1.362(18) 3_655
C11 H11 0.9300 .
C12 C13 1.510(12) .
C12 C14 1.519(12) .
C12 H12 0.9800 .
C13 H13A 0.9600 .
C13 H13B 0.9600 .
C13 H13C 0.9600 .
C14 H14A 0.9600 .
C14 H14B 0.9600 .
C14 H14C 0.9600 .
N1 H1A 0.8900 .
N1 H1B 0.8900 .
N1 H1C 0.8900 .
N2 H2A 0.8900 .
N2 H2B 0.8900 .
N2 H2C 0.8900 .
I1 Bi3 3.0672(9) .
I1 Bi3 3.3879(10) 2_557
I2 Bi3 2.8823(11) .
I3 Bi3 2.8969(13) .
I4 Bi3 3.0805(9) .
I4 Bi3 3.3817(12) 3_557
Bi3 I4 3.3817(12) 3_557
Bi3 I1 3.3879(10) 2_557

loop_
_geom_hbond_atom_site_label_D
_geom_hbond_atom_site_label_H
_geom_hbond_atom_site_label_A
_geom_hbond_distance_DH
_geom_hbond_distance_HA
_geom_hbond_distance_DA
_geom_hbond_angle_DHA
_geom_hbond_site_symmetry_A
N1 H1A I1 0.89 3.36 4.175(9) 153.8 .
N1 H1B I4 0.89 3.05 3.737(12) 135.1 2_557
N1 H1C I3 0.89 3.00 3.7666(19) 145.7 1_554
N1 H1C I4 0.89 3.26 3.737(12) 115.7 1_554
N2 H2B I2 0.89 3.16 3.7302(17) 124.2 6_556
N2 H2A I1 0.89 3.10 3.746(12) 131.6 8_554
N2 H2A I2 0.89 3.03 3.7302(17) 137.4 8_554
N1 H1A I1 0.89 3.36 4.175(9) 153.8 .
N1 H1B I4 0.89 3.05 3.737(12) 135.1 2_557
N1 H1C I3 0.89 3.00 3.7666(19) 145.7 1_554
N1 H1C I4 0.89 3.26 3.737(12) 115.7 1_554
N2 H2B I2 0.89 3.16 3.7302(17) 124.2 6_556
N2 H2A I1 0.89 3.10 3.746(12) 131.6 8_554
N2 H2A I2 0.89 3.03 3.7302(17) 137.4 8_554

loop_
_geom_torsion_atom_site_label_1
_geom_torsion_atom_site_label_2
_geom_torsion_atom_site_label_3
_geom_torsion_atom_site_label_4
_geom_torsion
_geom_torsion_site_symmetry_1
_geom_torsion_site_symmetry_4
C2 C1 C2 C3 0.8(12) 2_556 .
N1 C1 C2 C3 -179.2(12) . .
C2 C1 C2 C5 179.9(15) 2_556 .
N1 C1 C2 C5 -0.1(15) . .
C1 C2 C3 C4 -2(3) . .
C5 C2 C3 C4 179.1(15) . .
C2 C3 C4 C3 0.9(13) . 2_556
C1 C2 C5 C6 105.1(16) . .
C3 C2 C5 C6 -76(2) . .
C1 C2 C5 C7 -127.8(16) . .
C3 C2 C5 C7 51(2) . .
C9 C8 C9 C10 -2.1(10) 3_655 .
N2 C8 C9 C10 177.9(10) . .
C9 C8 C9 C12 179.4(15) 3_655 .
N2 C8 C9 C12 -0.6(15) . .
C8 C9 C10 C11 4(2) . .
C12 C9 C10 C11 -177.2(12) . .
C9 C10 C11 C10 -2.2(11) . 3_655
C8 C9 C12 C13 -87.9(17) . .
C10 C9 C12 C13 93.6(19) . .
C8 C9 C12 C14 148.1(14) . .
C10 C9 C12 C14 -30(2) . .
